data_4507450
loop_
_publ_author_name
'Siram, Raja Bhaskar Kanth'
'Karothu, Durga Prasad'
'Guru Row, Tayur N.'
'Patil, Satish'

_publ_section_title
;
 Unique Type II Halogen&#x00B7;&#x00B7;&#x00B7;Halogen Interactions in
 Pentafluorophenyl-Appended 2,2&#x2032;-Bithiazoles
;
_journal_issue 3
_journal_name_full 'Crystal Growth &amp; Design'
_journal_page_first 1045
_journal_paper_doi 10.1021/cg3012298
_journal_volume 13
_journal_year 2013
_chemical_compound_source 'see text'
_chemical_formula_moiety 'C18 H2 F10 N2 S2'
_chemical_formula_sum 'C18 H2 F10 N2 S2'
_chemical_formula_weight 500.36
_chemical_name_systematic ?
_space_group_IT_number 14
_symmetry_cell_setting monoclinic
_symmetry_Int_Tables_number 14
_symmetry_space_group_name_Hall '-P 2yn'
_symmetry_space_group_name_H-M 'P 1 21/n 1'
_atom_sites_solution_hydrogens geom
_atom_sites_solution_primary direct
_atom_sites_solution_secondary difmap
_cell_angle_alpha 90
_cell_angle_beta 90.352(5)
_cell_angle_gamma 90
_cell_formula_units_Z 2
_cell_length_a 4.9358(3)
_cell_length_b 9.9438(5)
_cell_length_c 16.7977(8)
_cell_measurement_reflns_used 5796
_cell_measurement_temperature 120(1)
_cell_measurement_theta_max 27.0
_cell_measurement_theta_min 2.4
_cell_volume 824.43(8)
_computing_cell_refinement 'CrysAlisPro CCD (Oxford Diffraction, 2009)'
_computing_data_collection 'CrysAlisPro CCD (Oxford Diffraction, 2009)'
_computing_data_reduction 'CrysAlisPro RED (Oxford Diffraction, 2009)'
_computing_molecular_graphics 'Ortep-3 (Farrugia, 1997) and CAMERON (Watkin et al., 1993)'
_computing_publication_material 'WinGX (Farrugia, 1999)'
_computing_structure_refinement 'SHELXL97 (Sheldrick, 2008)'
_computing_structure_solution 'SHELXS97  (Sheldrick, 2008)'
_diffrn_ambient_temperature 120(1)
_diffrn_measured_fraction_theta_full 0.996
_diffrn_measured_fraction_theta_max 0.996
_diffrn_measurement_device_type 'Oxford Xcalibur,Eos(Nova) CCD detector'
_diffrn_measurement_method 'f\w scans'
_diffrn_radiation_monochromator graphite
_diffrn_radiation_probe x-ray
_diffrn_radiation_source 'Enhance (Mo) X-ray Source'
_diffrn_radiation_type MoK\a
_diffrn_radiation_wavelength 0.71073
_diffrn_reflns_av_R_equivalents 0.0332
_diffrn_reflns_av_sigmaI/netI 0.0330
_diffrn_reflns_limit_h_max 6
_diffrn_reflns_limit_h_min -6
_diffrn_reflns_limit_k_max 12
_diffrn_reflns_limit_k_min -12
_diffrn_reflns_limit_l_max 21
_diffrn_reflns_limit_l_min -21
_diffrn_reflns_number 5796
_diffrn_reflns_reduction_process
;
;
_diffrn_reflns_theta_full 26.98
_diffrn_reflns_theta_max 26.98
_diffrn_reflns_theta_min 2.38
_exptl_absorpt_coefficient_mu 0.443
_exptl_absorpt_correction_T_max 0.9166
_exptl_absorpt_correction_T_min 0.8785
_exptl_absorpt_correction_type multi-scan
_exptl_absorpt_process_details 'CrysAlis RED (Oxford Diffraction,2009)'
_exptl_crystal_colour colorless
_exptl_crystal_density_diffrn 2.016
_exptl_crystal_density_method 'Not Measured'
_exptl_crystal_description block
_exptl_crystal_F_000 492
_exptl_crystal_size_max 0.30
_exptl_crystal_size_mid 0.20
_exptl_crystal_size_min 0.20
_refine_diff_density_max 0.333
_refine_diff_density_min -0.227
_refine_diff_density_rms 0.059
_refine_ls_extinction_coef 0.009(2)
_refine_ls_extinction_expression Fc^*^=kFc[1+0.001xFc^2^\l^3^/sin(2\q)]^-1/4^
_refine_ls_extinction_method SHELXL
_refine_ls_goodness_of_fit_ref 1.078
_refine_ls_hydrogen_treatment mixed
_refine_ls_matrix_type full
_refine_ls_number_parameters 150
_refine_ls_number_reflns 1799
_refine_ls_number_restraints 0
_refine_ls_restrained_S_all 1.078
_refine_ls_R_factor_all 0.0390
_refine_ls_R_factor_gt 0.0314
_refine_ls_shift/su_max 0.001
_refine_ls_shift/su_mean 0.000
_refine_ls_structure_factor_coef Fsqd
_refine_ls_weighting_details 'calc w=1/[\s^2^(Fo^2^)+(0.0461P)^2^+0.0000P] where P=(Fo^2^+2Fc^2^)/3'
_refine_ls_weighting_scheme calc
_refine_ls_wR_factor_gt 0.0797
_refine_ls_wR_factor_ref 0.0848
_reflns_number_gt 1540
_reflns_number_total 1799
_reflns_threshold_expression >2sigma(I)
_cod_data_source_file cg3012298_si_002.cif
_cod_data_source_block dpr_r
_cod_depositor_comments
;
The following automatic conversions were performed:

'_symmetry_cell_setting' value 'Monoclinic' changed to 'monoclinic'
according to /home/saulius/struct/CIF-dictionaries/cif_core.dic
dictionary named 'cif_core.dic' version 2.4.2 from 2011-04-26.

Automatic conversion script
Id: cif_fix_values 1891 2012-01-12 08:04:46Z andrius 
;
_cod_original_sg_symbol_H-M 'P 21/n'
_cod_database_code 4507450

loop_
_symmetry_equiv_pos_site_id
_symmetry_equiv_pos_as_xyz
1 x,y,z
2 1/2-x,1/2+y,1/2-z
3 -x,-y,-z
4 1/2+x,1/2-y,1/2+z

loop_
_atom_site_label
_atom_site_type_symbol
_atom_site_fract_x
_atom_site_fract_y
_atom_site_fract_z
_atom_site_U_iso_or_equiv
_atom_site_adp_type
_atom_site_occupancy
_atom_site_symmetry_multiplicity
_atom_site_calc_flag
S1 S 0.37587(9) 0.33250(4) 0.92327(2) 0.02255(16) Uani 1 1 d
F1 F -0.2655(2) 0.08208(9) 1.03181(6) 0.0262(3) Uani 1 1 d
F3 F -0.7411(2) 0.17791(10) 1.26422(6) 0.0289(3) Uani 1 1 d
F5 F -0.0189(2) 0.45269(9) 1.19511(6) 0.0281(3) Uani 1 1 d
F4 F -0.4071(2) 0.38918(10) 1.29370(6) 0.0299(3) Uani 1 1 d
F2 F -0.6550(2) 0.02221(10) 1.13273(6) 0.0319(3) Uani 1 1 d
N1 N 0.2385(3) 0.42464(12) 1.05993(8) 0.0162(3) Uani 1 1 d
C1 C -0.1264(3) 0.27436(14) 1.10488(9) 0.0156(3) Uani 1 1 d
C9 C 0.4019(3) 0.44505(14) 1.00090(9) 0.0164(3) Uani 1 1 d
C6 C -0.2957(4) 0.16287(15) 1.09531(10) 0.0179(3) Uani 1 1 d
C7 C 0.0776(3) 0.31363(15) 1.04568(10) 0.0157(3) Uani 1 1 d
C5 C -0.4975(3) 0.12918(15) 1.14743(10) 0.0205(4) Uani 1 1 d
C4 C -0.5411(3) 0.20661(16) 1.21401(10) 0.0203(4) Uani 1 1 d
C2 C -0.1723(3) 0.34730(15) 1.17498(10) 0.0180(4) Uani 1 1 d
C8 C 0.1246(3) 0.25200(16) 0.97397(10) 0.0209(4) Uani 1 1 d
C3 C -0.3732(4) 0.31460(15) 1.22792(10) 0.0204(4) Uani 1 1 d
H1 H 0.029(4) 0.1755(19) 0.9504(13) 0.037(6) Uiso 1 1 d

loop_
_atom_site_aniso_label
_atom_site_aniso_U_11
_atom_site_aniso_U_22
_atom_site_aniso_U_33
_atom_site_aniso_U_23
_atom_site_aniso_U_13
_atom_site_aniso_U_12
S1 0.0249(3) 0.0245(2) 0.0183(3) -0.00281(15) 0.00882(19) -0.00677(16)
F1 0.0305(6) 0.0228(5) 0.0255(6) -0.0064(4) 0.0094(5) -0.0100(4)
F3 0.0218(6) 0.0374(6) 0.0278(6) 0.0115(4) 0.0130(5) 0.0032(4)
F5 0.0345(6) 0.0259(5) 0.0239(5) -0.0091(4) 0.0091(5) -0.0116(4)
F4 0.0365(7) 0.0333(6) 0.0201(5) -0.0053(4) 0.0126(5) 0.0034(5)
F2 0.0298(6) 0.0302(5) 0.0358(6) 0.0028(5) 0.0063(5) -0.0154(4)
N1 0.0161(7) 0.0153(6) 0.0173(7) 0.0013(5) 0.0013(6) 0.0003(5)
C1 0.0150(8) 0.0152(7) 0.0167(8) 0.0024(6) 0.0002(7) 0.0020(6)
C9 0.0162(8) 0.0170(7) 0.0160(8) 0.0019(6) 0.0024(7) 0.0024(6)
C6 0.0203(9) 0.0175(7) 0.0159(8) -0.0004(6) 0.0014(7) 0.0013(6)
C7 0.0148(8) 0.0146(7) 0.0177(8) 0.0031(6) 0.0010(7) 0.0014(6)
C5 0.0178(9) 0.0187(7) 0.0251(9) 0.0050(7) 0.0017(7) -0.0035(6)
C4 0.0146(8) 0.0251(8) 0.0212(9) 0.0106(7) 0.0076(7) 0.0047(6)
C2 0.0176(9) 0.0177(7) 0.0185(9) -0.0001(6) 0.0022(7) 0.0003(6)
C8 0.0206(9) 0.0207(8) 0.0214(9) -0.0014(6) 0.0055(7) -0.0046(6)
C3 0.0227(9) 0.0226(8) 0.0159(8) 0.0015(6) 0.0042(7) 0.0058(7)

loop_
_atom_type_symbol
_atom_type_description
_atom_type_scat_dispersion_real
_atom_type_scat_dispersion_imag
_atom_type_scat_source
S S 0.1246 0.1234 'International Tables Vol C Tables 4.2.6.8 and 6.1.1.4'
N N 0.0061 0.0033 'International Tables Vol C Tables 4.2.6.8 and 6.1.1.4'
F F 0.0171 0.0103 'International Tables Vol C Tables 4.2.6.8 and 6.1.1.4'
H H 0.0000 0.0000 'International Tables Vol C Tables 4.2.6.8 and 6.1.1.4'
C C 0.0033 0.0016 'International Tables Vol C Tables 4.2.6.8 and 6.1.1.4'

loop_
_geom_angle_atom_site_label_1
_geom_angle_atom_site_label_2
_geom_angle_atom_site_label_3
_geom_angle
_geom_angle_site_symmetry_1
_geom_angle_site_symmetry_3
C8 S1 C9 88.74(8) . .
C9 N1 C7 110.62(13) . .
C6 C1 C2 114.05(15) . .
C6 C1 C7 122.94(14) . .
C2 C1 C7 123.00(14) . .
N1 C9 C9 123.22(18) . 3_667
N1 C9 S1 115.66(11) . .
C9 C9 S1 121.11(16) 3_667 .
F1 C6 C5 116.41(14) . .
F1 C6 C1 119.77(15) . .
C5 C6 C1 123.81(15) . .
C8 C7 N1 114.15(15) . .
C8 C7 C1 126.47(15) . .
N1 C7 C1 119.36(14) . .
F2 C5 C6 119.95(15) . .
F2 C5 C4 120.03(15) . .
C6 C5 C4 120.01(15) . .
F3 C4 C3 120.48(15) . .
F3 C4 C5 120.98(16) . .
C3 C4 C5 118.53(15) . .
F5 C2 C3 115.59(14) . .
F5 C2 C1 121.61(15) . .
C3 C2 C1 122.79(15) . .
C7 C8 S1 110.83(12) . .
C7 C8 H1 128.1(13) . .
S1 C8 H1 121.0(12) . .
F4 C3 C2 119.74(15) . .
F4 C3 C4 119.54(15) . .
C2 C3 C4 120.72(15) . .

loop_
_geom_bond_atom_site_label_1
_geom_bond_atom_site_label_2
_geom_bond_distance
_geom_bond_site_symmetry_2
S1 C8 1.7079(17) .
S1 C9 1.7227(16) .
F1 C6 1.3443(18) .
F3 C4 1.3332(18) .
F5 C2 1.3353(18) .
F4 C3 1.3420(18) .
F2 C5 1.3396(18) .
N1 C9 1.298(2) .
N1 C7 1.380(2) .
C1 C6 1.397(2) .
C1 C2 1.402(2) .
C1 C7 1.472(2) .
C9 C9 1.461(3) 3_667
C6 C5 1.372(2) .
C7 C8 1.373(2) .
C5 C4 1.376(2) .
C4 C3 1.376(2) .
C2 C3 1.375(2) .
C8 H1 0.98(2) .

loop_
_geom_torsion_atom_site_label_1
_geom_torsion_atom_site_label_2
_geom_torsion_atom_site_label_3
_geom_torsion_atom_site_label_4
_geom_torsion
_geom_torsion_site_symmetry_4
C7 N1 C9 C9 -179.62(18) 3_667
C7 N1 C9 S1 -0.01(17) .
C8 S1 C9 N1 0.24(13) .
C8 S1 C9 C9 179.86(18) 3_667
C2 C1 C6 F1 -177.74(14) .
C7 C1 C6 F1 3.6(2) .
C2 C1 C6 C5 2.6(2) .
C7 C1 C6 C5 -176.03(15) .
C9 N1 C7 C8 -0.32(19) .
C9 N1 C7 C1 -178.84(13) .
C6 C1 C7 C8 2.2(2) .
C2 C1 C7 C8 -176.29(16) .
C6 C1 C7 N1 -179.48(14) .
C2 C1 C7 N1 2.0(2) .
F1 C6 C5 F2 -1.3(2) .
C1 C6 C5 F2 178.39(15) .
F1 C6 C5 C4 179.87(14) .
C1 C6 C5 C4 -0.4(3) .
F2 C5 C4 F3 -0.8(2) .
C6 C5 C4 F3 178.06(14) .
F2 C5 C4 C3 179.07(14) .
C6 C5 C4 C3 -2.1(2) .
C6 C1 C2 F5 176.59(14) .
C7 C1 C2 F5 -4.8(2) .
C6 C1 C2 C3 -2.3(2) .
C7 C1 C2 C3 176.27(15) .
N1 C7 C8 S1 0.50(18) .
C1 C7 C8 S1 178.90(12) .
C9 S1 C8 C7 -0.40(13) .
F5 C2 C3 F4 1.4(2) .
C1 C2 C3 F4 -179.61(14) .
F5 C2 C3 C4 -179.01(14) .
C1 C2 C3 C4 0.0(3) .
F3 C4 C3 F4 1.8(2) .
C5 C4 C3 F4 -178.09(14) .
F3 C4 C3 C2 -177.84(14) .
C5 C4 C3 C2 2.3(2) .
